data_4504152
loop_
_publ_author_name
'Barreiro, Elena'
'Casas, Jos\'e S.'
'Couce, Mar\'ia D.'
'S\'anchez, Agust\'in'
'Sordo, Jos\'e'
'Varela, Jos\'e M.'
'V\'azquez-L\'opez, Ezequiel M.'

_publ_section_title
;
 The Influence of 5-Substituents on the Supramolecular Structures of
 Rhodanine Derivatives
;
_journal_issue 10
_journal_name_full 'Crystal Growth &amp; Design'
_journal_page_first 1964
_journal_paper_doi 10.1021/cg060859d
_journal_volume 7
_journal_year 2007
_chemical_formula_sum 'C13 H11 Br2 N O3 S2'
_chemical_formula_weight 453.17
_chemical_name_systematic
;
 ?
;
_space_group_IT_number 2
_symmetry_cell_setting triclinic
_symmetry_space_group_name_Hall '-P 1'
_symmetry_space_group_name_H-M 'P -1'
_atom_sites_solution_hydrogens geom
_atom_sites_solution_primary direct
_atom_sites_solution_secondary difmap
_audit_creation_method SHELXL-97
_cell_angle_alpha 72.006(2)
_cell_angle_beta 81.9080(10)
_cell_angle_gamma 86.912(2)
_cell_formula_units_Z 2
_cell_length_a 9.1964(7)
_cell_length_b 9.4261(8)
_cell_length_c 9.7147(8)
_cell_measurement_temperature 173(2)
_cell_volume 792.92(11)
_computing_cell_refinement 'Bruker SMART'
_computing_data_collection 'Bruker SMART'
_computing_data_reduction 'Bruker SHELXTL'
_computing_molecular_graphics 'Bruker SHELXTL'
_computing_publication_material 'Bruker SHELXTL'
_computing_structure_refinement 'SHELXL-97 (Sheldrick, 1997)'
_computing_structure_solution 'SHELXS-97 (Sheldrick, 1990)'
_diffrn_ambient_temperature 173(2)
_diffrn_measured_fraction_theta_full 0.901
_diffrn_measured_fraction_theta_max 0.901
_diffrn_measurement_device_type 'CCD area detector'
_diffrn_measurement_method 'phi and omega scans'
_diffrn_radiation_monochromator graphite
_diffrn_radiation_source 'fine-focus sealed tube'
_diffrn_radiation_type MoK\a
_diffrn_radiation_wavelength 0.71073
_diffrn_reflns_av_R_equivalents 0.0186
_diffrn_reflns_av_sigmaI/netI 0.0347
_diffrn_reflns_limit_h_max 11
_diffrn_reflns_limit_h_min -12
_diffrn_reflns_limit_k_max 12
_diffrn_reflns_limit_k_min -9
_diffrn_reflns_limit_l_max 12
_diffrn_reflns_limit_l_min -12
_diffrn_reflns_number 4934
_diffrn_reflns_theta_full 27.97
_diffrn_reflns_theta_max 27.97
_diffrn_reflns_theta_min 2.22
_exptl_absorpt_coefficient_mu 5.382
_exptl_absorpt_correction_T_max 1.000000
_exptl_absorpt_correction_T_min 0.557763
_exptl_absorpt_correction_type multi-scan
_exptl_crystal_colour brown
_exptl_crystal_density_diffrn 1.898
_exptl_crystal_density_method 'not measured'
_exptl_crystal_description prism
_exptl_crystal_F_000 444
_exptl_crystal_size_max 0.35
_exptl_crystal_size_mid 0.24
_exptl_crystal_size_min 0.18
_refine_diff_density_max 0.699
_refine_diff_density_min -0.654
_refine_diff_density_rms 0.095
_refine_ls_extinction_method none
_refine_ls_goodness_of_fit_ref 0.989
_refine_ls_hydrogen_treatment mixed
_refine_ls_matrix_type full
_refine_ls_number_parameters 198
_refine_ls_number_reflns 3445
_refine_ls_number_restraints 0
_refine_ls_restrained_S_all 0.989
_refine_ls_R_factor_all 0.0377
_refine_ls_R_factor_gt 0.0303
_refine_ls_shift/su_max 0.001
_refine_ls_shift/su_mean 0.000
_refine_ls_structure_factor_coef Fsqd
_refine_ls_weighting_details 'calc w=1/[\s^2^(Fo^2^)+(0.0411P)^2^+0.0000P] where P=(Fo^2^+2Fc^2^)/3'
_refine_ls_weighting_scheme calc
_refine_ls_wR_factor_gt 0.0704
_refine_ls_wR_factor_ref 0.0721
_reflns_number_gt 2841
_reflns_number_total 3445
_reflns_threshold_expression >2sigma(I)
_cod_data_source_file cg060859dsi20070710_043617.cif
_cod_data_source_block 3.acetone
_cod_depositor_comments
;
The following automatic conversions were performed:

'_symmetry_cell_setting' value 'Triclinic' changed to 'triclinic'
according to /home/saulius/struct/CIF-dictionaries/cif_core.dic
dictionary named 'cif_core.dic' version 2.4.1 from 2010-06-29.

Automatic conversion script
Id: cif_fix_values 1715 2011-07-08 13:25:40Z adriana 
;
_cod_original_sg_symbol_H-M P-1
_cod_database_code 4504152

loop_
_symmetry_equiv_pos_as_xyz
'x, y, z'
'-x, -y, -z'

loop_
_atom_site_label
_atom_site_type_symbol
_atom_site_fract_x
_atom_site_fract_y
_atom_site_fract_z
_atom_site_U_iso_or_equiv
_atom_site_adp_type
_atom_site_occupancy
_atom_site_symmetry_multiplicity
_atom_site_calc_flag
_atom_site_refinement_flags
Br1 Br 0.44402(3) -0.37559(3) 0.72369(3) 0.03305(10) Uani 1 1 d .
Br2 Br 0.81772(3) -0.30107(3) 0.19387(3) 0.02852(9) Uani 1 1 d .
S1 S 0.99021(8) 0.20745(9) 0.23714(8) 0.02788(17) Uani 1 1 d .
S2 S 1.19428(9) 0.46305(10) 0.09152(9) 0.0378(2) Uani 1 1 d .
O1 O 0.8787(2) 0.3466(2) 0.5684(2) 0.0320(5) Uani 1 1 d .
N1 N 1.0373(3) 0.4054(3) 0.3552(3) 0.0242(5) Uani 1 1 d .
H1 H 1.062(3) 0.479(4) 0.369(3) 0.023(8) Uiso 1 1 d .
C2 C 1.0801(3) 0.3700(3) 0.2300(3) 0.0236(6) Uani 1 1 d .
C1 C 0.9324(3) 0.3197(3) 0.4571(3) 0.0225(6) Uani 1 1 d .
C3 C 0.8956(3) 0.1909(3) 0.4110(3) 0.0221(6) Uani 1 1 d .
C4 C 0.8013(3) 0.0872(3) 0.4992(3) 0.0235(6) Uani 1 1 d .
H4 H 0.7617 0.1062 0.5876 0.028 Uiso 1 1 calc R
C5 C 0.7497(3) -0.0483(3) 0.4829(3) 0.0231(6) Uani 1 1 d .
C6 C 0.6394(3) -0.1311(3) 0.5920(3) 0.0238(6) Uani 1 1 d .
C7 C 0.5890(3) -0.2623(3) 0.5792(3) 0.0246(6) Uani 1 1 d .
C8 C 0.6422(3) -0.3137(3) 0.4619(3) 0.0261(6) Uani 1 1 d .
H8 H 0.6061 -0.4033 0.4546 0.031 Uiso 1 1 calc R
C9 C 0.7488(3) -0.2323(3) 0.3557(3) 0.0241(6) Uani 1 1 d .
C10 C 0.8029(3) -0.1026(3) 0.3659(3) 0.0228(6) Uani 1 1 d .
H10 H 0.8770 -0.0493 0.2928 0.027 Uiso 1 1 calc R
O2 O 0.5917(3) -0.0767(3) 0.7028(2) 0.0338(5) Uani 1 1 d .
H2 H 0.517(5) -0.119(5) 0.750(5) 0.060(13) Uiso 1 1 d .
O3A O 0.3423(2) -0.1144(3) 0.8843(2) 0.0410(6) Uani 1 1 d .
C1A C 0.3259(3) -0.1392(3) 1.0158(3) 0.0286(7) Uani 1 1 d .
C3A C 0.1866(3) -0.0949(4) 1.0919(4) 0.0406(8) Uani 1 1 d .
H3A1 H 0.1083 -0.0824 1.0303 0.061 Uiso 1 1 calc R
H3A2 H 0.2009 -0.0006 1.1107 0.061 Uiso 1 1 calc R
H3A3 H 0.1593 -0.1726 1.1847 0.061 Uiso 1 1 calc R
C2A C 0.4408(4) -0.2146(5) 1.1080(5) 0.0525(10) Uani 1 1 d .
H2A1 H 0.4940 -0.2878 1.0663 0.079 Uiso 1 1 calc R
H2A2 H 0.3943 -0.2653 1.2071 0.079 Uiso 1 1 calc R
H2A3 H 0.5097 -0.1402 1.1112 0.079 Uiso 1 1 calc R

loop_
_atom_site_aniso_label
_atom_site_aniso_U_11
_atom_site_aniso_U_22
_atom_site_aniso_U_33
_atom_site_aniso_U_23
_atom_site_aniso_U_13
_atom_site_aniso_U_12
Br1 0.03013(17) 0.02787(17) 0.03960(19) -0.01028(14) 0.00510(13) -0.01228(13)
Br2 0.03277(17) 0.02721(17) 0.03056(17) -0.01656(13) -0.00099(12) -0.00535(13)
S1 0.0349(4) 0.0270(4) 0.0259(4) -0.0161(3) 0.0047(3) -0.0115(3)
S2 0.0451(5) 0.0392(5) 0.0306(4) -0.0170(4) 0.0117(4) -0.0205(4)
O1 0.0453(13) 0.0268(11) 0.0275(11) -0.0163(9) 0.0076(9) -0.0154(10)
N1 0.0323(13) 0.0195(13) 0.0229(13) -0.0098(10) 0.0005(10) -0.0089(11)
C2 0.0262(14) 0.0208(14) 0.0264(15) -0.0107(12) -0.0022(11) -0.0042(12)
C1 0.0271(14) 0.0177(14) 0.0240(14) -0.0078(11) -0.0021(11) -0.0053(12)
C3 0.0246(14) 0.0210(14) 0.0238(14) -0.0118(12) -0.0018(11) -0.0028(12)
C4 0.0285(15) 0.0225(15) 0.0218(14) -0.0102(12) -0.0026(11) -0.0010(12)
C5 0.0250(14) 0.0198(14) 0.0269(15) -0.0098(12) -0.0037(11) -0.0044(12)
C6 0.0239(14) 0.0217(15) 0.0267(15) -0.0087(12) -0.0024(11) -0.0022(12)
C7 0.0222(14) 0.0226(15) 0.0282(15) -0.0063(12) -0.0013(11) -0.0058(12)
C8 0.0275(15) 0.0217(15) 0.0330(16) -0.0121(13) -0.0063(12) -0.0055(12)
C9 0.0267(15) 0.0245(15) 0.0248(15) -0.0125(12) -0.0044(11) 0.0003(12)
C10 0.0250(14) 0.0200(14) 0.0239(14) -0.0066(11) -0.0042(11) -0.0030(12)
O2 0.0371(13) 0.0328(13) 0.0344(12) -0.0191(10) 0.0108(10) -0.0141(11)
O3A 0.0401(13) 0.0481(15) 0.0336(13) -0.0154(11) 0.0060(10) -0.0015(12)
C1A 0.0259(15) 0.0213(15) 0.0395(18) -0.0100(13) -0.0025(13) -0.0076(12)
C3A 0.0377(18) 0.047(2) 0.0303(18) -0.0068(15) 0.0051(14) 0.0043(16)
C2A 0.045(2) 0.054(3) 0.065(3) -0.023(2) -0.022(2) 0.010(2)

loop_
_atom_type_symbol
_atom_type_description
_atom_type_scat_dispersion_real
_atom_type_scat_dispersion_imag
_atom_type_scat_source
C C 0.0033 0.0016 'International Tables Vol C Tables 4.2.6.8 and 6.1.1.4'
H H 0.0000 0.0000 'International Tables Vol C Tables 4.2.6.8 and 6.1.1.4'
O O 0.0106 0.0060 'International Tables Vol C Tables 4.2.6.8 and 6.1.1.4'
S S 0.1246 0.1234 'International Tables Vol C Tables 4.2.6.8 and 6.1.1.4'
Br Br -0.2901 2.4595 'International Tables Vol C Tables 4.2.6.8 and 6.1.1.4'
N N 0.0061 0.0033 'International Tables Vol C Tables 4.2.6.8 and 6.1.1.4'

loop_
_geom_angle_atom_site_label_1
_geom_angle_atom_site_label_2
_geom_angle_atom_site_label_3
_geom_angle
_geom_angle_site_symmetry_3
C9 Br2 S2 158.56(9) 2_755
C3 S1 C2 92.73(13) .
C2 N1 C1 118.5(2) .
N1 C2 S2 126.3(2) .
N1 C2 S1 109.5(2) .
S2 C2 S1 124.16(17) .
O1 C1 N1 124.2(3) .
O1 C1 C3 125.8(3) .
N1 C1 C3 110.0(2) .
C4 C3 C1 120.0(2) .
C4 C3 S1 131.0(2) .
C1 C3 S1 109.0(2) .
C3 C4 C5 131.2(3) .
C10 C5 C6 118.5(3) .
C10 C5 C4 123.5(3) .
C6 C5 C4 118.1(2) .
O2 C6 C7 124.0(3) .
O2 C6 C5 116.9(2) .
C7 C6 C5 119.1(3) .
C8 C7 C6 121.6(3) .
C8 C7 Br1 118.4(2) .
C6 C7 Br1 120.0(2) .
C9 C8 C7 119.0(3) .
C10 C9 C8 120.9(3) .
C10 C9 Br2 120.4(2) .
C8 C9 Br2 118.7(2) .
C9 C10 C5 120.9(3) .
O3A C1A C2A 122.4(3) .
O3A C1A C3A 120.5(3) .
C2A C1A C3A 117.1(3) .

loop_
_geom_bond_atom_site_label_1
_geom_bond_atom_site_label_2
_geom_bond_distance
_geom_bond_site_symmetry_2
Br1 C7 1.894(3) .
Br2 C9 1.897(3) .
Br2 S2 3.5707(8) 2_755
S1 C3 1.753(3) .
S1 C2 1.758(3) .
S2 C2 1.629(3) .
O1 C1 1.218(3) .
N1 C2 1.359(3) .
N1 C1 1.373(4) .
C1 C3 1.487(4) .
C3 C4 1.343(4) .
C4 C5 1.448(4) .
C5 C10 1.402(4) .
C5 C6 1.426(4) .
C6 O2 1.341(3) .
C6 C7 1.390(4) .
C7 C8 1.390(4) .
C8 C9 1.386(4) .
C9 C10 1.381(4) .
O3A C1A 1.214(4) .
C1A C2A 1.488(5) .
C1A C3A 1.493(4) .

loop_
_geom_hbond_atom_site_label_D
_geom_hbond_atom_site_label_H
_geom_hbond_atom_site_label_A
_geom_hbond_distance_DH
_geom_hbond_distance_HA
_geom_hbond_distance_DA
_geom_hbond_angle_DHA
_geom_hbond_site_symmetry_A
N1 H1 O1 0.80(3) 2.04(3) 2.835(3) 173(3) 2_766
O2 H2 O3A 0.81(4) 1.93(4) 2.656(3) 148(4) .
O2 H2 Br1 0.81(4) 2.64(4) 3.131(2) 120(4) .
C10 H10 S1 0.95 2.56 3.279(3) 132.9 .

loop_
_geom_torsion_atom_site_label_1
_geom_torsion_atom_site_label_2
_geom_torsion_atom_site_label_3
_geom_torsion_atom_site_label_4
_geom_torsion
S1 C3 C4 C5 2.4(5)
C3 C4 C5 C10 5.0(5)
